data_1502109
loop_
_publ_author_name
'Egan, Ben A.'
'Paradowski, Michael'
'Thomas, Lynne H.'
'Marquez, Rodolfo'

_publ_section_title
;
 Regiocontrolled rearrangement of isobenzofurans.
;
_journal_issue 8
_journal_name_full 'Organic letters'
_journal_page_first 2086
_journal_page_last 2089
_journal_paper_doi 10.1021/ol200498k
_journal_volume 13
_journal_year 2011
_chemical_formula_sum 'C19 H20 O4'
_chemical_formula_weight 312.35
_chemical_name_systematic
;
 ?
;
_space_group_IT_number 14
_symmetry_cell_setting monoclinic
_symmetry_space_group_name_Hall '-P 2ybc'
_symmetry_space_group_name_H-M 'P 1 21/c 1'
_atom_sites_solution_hydrogens geom
_atom_sites_solution_primary direct
_atom_sites_solution_secondary difmap
_audit_creation_date 2009-05-14T10:33:04-00:00
_audit_creation_method 'WinGX routine CIF_UPDATE'
_cell_angle_alpha 90
_cell_angle_beta 98.0000(10)
_cell_angle_gamma 90
_cell_formula_units_Z 4
_cell_length_a 8.07460(10)
_cell_length_b 10.53810(10)
_cell_length_c 19.0147(3)
_cell_measurement_reflns_used 56020
_cell_measurement_temperature 100(2)
_cell_measurement_theta_max 27.485
_cell_measurement_theta_min 1
_cell_volume 1602.23(4)
_computing_cell_refinement 'HKL Scalepack (Otwinowski & Minor 1997)'
_computing_data_collection 'Collect (Bruker AXS BV, 1997-2004)'
_computing_data_reduction 'HKL Denzo and Scalepack (Otwinowski & Minor 1997)'
_computing_structure_refinement 'SHELXL-97 (Sheldrick, 2008)'
_computing_structure_solution 'SHELXS-97 (Sheldrick, 2008)'
_diffrn_ambient_temperature 100(2)
_diffrn_detector_area_resol_mean 9
_diffrn_measured_fraction_theta_full 0.994
_diffrn_measured_fraction_theta_max 0.994
_diffrn_measurement_device '95mm CCD camera on \k-goniostat'
_diffrn_measurement_device_type KappaCCD
_diffrn_measurement_method 'CCD; rotation images'
_diffrn_orient_matrix_type 'by Bruker AXS Collect from scalepack cell'
_diffrn_orient_matrix_UB_11 0.0745336
_diffrn_orient_matrix_UB_12 -0.008369
_diffrn_orient_matrix_UB_13 0.0463802
_diffrn_orient_matrix_UB_21 0.100042
_diffrn_orient_matrix_UB_22 -0.0020483
_diffrn_orient_matrix_UB_23 -0.025626
_diffrn_orient_matrix_UB_31 0.008769
_diffrn_orient_matrix_UB_32 0.0945018
_diffrn_orient_matrix_UB_33 0.0035519
_diffrn_radiation_monochromator graphite
_diffrn_radiation_type MoK\a
_diffrn_radiation_wavelength 0.71073
_diffrn_reflns_av_R_equivalents 0.0424
_diffrn_reflns_av_unetI/netI 0.0336
_diffrn_reflns_limit_h_max 10
_diffrn_reflns_limit_h_min -10
_diffrn_reflns_limit_k_max 13
_diffrn_reflns_limit_k_min -13
_diffrn_reflns_limit_l_max 24
_diffrn_reflns_limit_l_min -24
_diffrn_reflns_number 27771
_diffrn_reflns_theta_full 27.55
_diffrn_reflns_theta_max 27.55
_diffrn_reflns_theta_min 2.16
_exptl_absorpt_coefficient_mu 0.09
_exptl_absorpt_correction_type none
_exptl_crystal_colour brown
_exptl_crystal_density_diffrn 1.295
_exptl_crystal_density_method 'not measured'
_exptl_crystal_description prism
_exptl_crystal_F_000 664.0
_exptl_crystal_size_max 0.2
_exptl_crystal_size_mid 0.15
_exptl_crystal_size_min 0.05
_refine_diff_density_max 0.224
_refine_diff_density_min -0.201
_refine_diff_density_rms 0.04
_refine_ls_extinction_method none
_refine_ls_goodness_of_fit_ref 0.923
_refine_ls_hydrogen_treatment refall
_refine_ls_matrix_type full
_refine_ls_number_parameters 288
_refine_ls_number_reflns 3687
_refine_ls_number_restraints 0
_refine_ls_restrained_S_all 0.923
_refine_ls_R_factor_all 0.0761
_refine_ls_R_factor_gt 0.0461
_refine_ls_shift/su_max 0.042
_refine_ls_shift/su_mean 0.002
_refine_ls_structure_factor_coef Fsqd
_refine_ls_weighting_details 'calc w=1/[\s^2^(Fo^2^)+(0.0634P)^2^+0.8445P] where P=(Fo^2^+2Fc^2^)/3'
_refine_ls_weighting_scheme calc
_refine_ls_wR_factor_gt 0.1074
_refine_ls_wR_factor_ref 0.1261
_reflns_number_gt 2638
_reflns_number_total 3687
_reflns_threshold_expression >2\s(I)
_cod_data_source_file ol200498k_si_005.cif
_cod_data_source_block platon
_cod_original_sg_symbol_H-M P21/c
_cod_database_code 1502109

loop_
_symmetry_equiv_pos_as_xyz
'x, y, z'
'-x, y+1/2, -z+1/2'
'-x, -y, -z'
'x, -y-1/2, z-1/2'

loop_
_atom_site_label
_atom_site_type_symbol
_atom_site_fract_x
_atom_site_fract_y
_atom_site_fract_z
_atom_site_U_iso_or_equiv
_atom_site_adp_type
_atom_site_occupancy
_atom_site_symmetry_multiplicity
_atom_site_calc_flag
O1 O 0.23741(13) 0.32297(10) 0.12188(6) 0.0300(3) Uani 1 1 d
O4 O 0.59700(14) 0.05533(10) 0.12992(6) 0.0338(3) Uani 1 1 d
O6 O 0.57061(15) 0.25613(11) 0.15649(6) 0.0342(3) Uani 1 1 d
O7 O 0.57108(18) -0.06843(12) 0.25607(7) 0.0445(3) Uani 1 1 d
C1 C 0.3336(2) 0.12260(15) 0.16438(8) 0.0288(4) Uani 1 1 d
C3 C 0.2034(2) 0.21259(15) 0.15409(8) 0.0297(4) Uani 1 1 d
C6 C 0.5053(2) 0.15230(15) 0.15009(8) 0.0302(4) Uani 1 1 d
C7 C 0.3051(2) 0.00260(15) 0.19192(8) 0.0323(4) Uani 1 1 d
C9 C 0.1732(2) 0.53033(15) 0.07586(10) 0.0342(4) Uani 1 1 d
C10 C 0.1654(2) 0.75411(16) 0.04813(11) 0.0396(4) Uani 1 1 d
C12 C 0.4481(2) -0.09105(16) 0.19616(9) 0.0333(4) Uani 1 1 d
C15 C 0.6766(2) -0.16146(17) 0.12043(10) 0.0382(4) Uani 1 1 d
C18 C 0.5306(2) -0.07422(15) 0.12997(9) 0.0315(4) Uani 1 1 d
C19 C 0.1262(2) 0.65404(16) 0.09022(11) 0.0390(4) Uani 1 1 d
C20 C 0.1511(2) -0.02608(17) 0.21214(10) 0.0387(4) Uani 1 1 d
C22 C 0.6352(3) -0.29994(17) 0.13342(10) 0.0381(4) Uani 1 1 d
C23 C 0.1154(2) 0.42216(17) 0.11736(12) 0.0405(4) Uani 1 1 d
C24 C 0.0493(2) 0.18231(17) 0.17443(10) 0.0365(4) Uani 1 1 d
C30 C 0.2634(2) 0.50979(17) 0.01995(9) 0.0366(4) Uani 1 1 d
C31 C 0.0253(3) 0.06434(17) 0.20389(10) 0.0422(5) Uani 1 1 d
C34 C 0.2532(2) 0.73281(17) -0.00806(10) 0.0394(4) Uani 1 1 d
C35 C 0.3039(3) 0.61006(17) -0.02183(10) 0.0415(4) Uani 1 1 d
C37 C 0.7246(3) -0.1421(2) 0.04606(12) 0.0471(5) Uani 1 1 d
H12 H 0.441(2) -0.0807(15) 0.0882(9) 0.028(4) Uiso 1 1 d
H1 H 0.296(2) 0.4251(18) 0.0100(10) 0.036(5) Uiso 1 1 d
H11 H 0.406(2) -0.1789(16) 0.1974(9) 0.028(4) Uiso 1 1 d
H5 H 0.068(2) 0.6678(17) 0.1301(10) 0.035(5) Uiso 1 1 d
H16 H 0.729(3) -0.3540(19) 0.1219(10) 0.047(6) Uiso 1 1 d
H10 H 0.132(2) -0.1100(18) 0.2313(10) 0.037(5) Uiso 1 1 d
H14 H 0.534(3) -0.3292(18) 0.1018(10) 0.040(5) Uiso 1 1 d
H4 H 0.131(2) 0.8401(19) 0.0602(10) 0.043(5) Uiso 1 1 d
H15 H 0.614(3) -0.3170(19) 0.1838(12) 0.053(6) Uiso 1 1 d
H13 H 0.768(3) -0.1367(19) 0.1553(11) 0.049(6) Uiso 1 1 d
H8 H -0.038(2) 0.2422(18) 0.1679(9) 0.037(5) Uiso 1 1 d
H3 H 0.278(2) 0.8057(19) -0.0388(10) 0.042(5) Uiso 1 1 d
H9 H -0.083(3) 0.0438(19) 0.2181(11) 0.052(6) Uiso 1 1 d
H18 H 0.819(3) -0.196(2) 0.0360(11) 0.053(6) Uiso 1 1 d
H6 H 0.007(3) 0.387(2) 0.0929(12) 0.060(6) Uiso 1 1 d
H7 H 0.100(2) 0.4478(19) 0.1651(11) 0.044(5) Uiso 1 1 d
H2 H 0.368(3) 0.595(2) -0.0629(12) 0.055(6) Uiso 1 1 d
H19 H 0.758(3) -0.052(2) 0.0378(12) 0.065(7) Uiso 1 1 d
H20 H 0.621(3) -0.164(2) 0.0089(13) 0.062(7) Uiso 1 1 d
H21 H 0.546(4) -0.113(3) 0.2928(16) 0.092(9) Uiso 1 1 d

loop_
_atom_site_aniso_label
_atom_site_aniso_U_11
_atom_site_aniso_U_22
_atom_site_aniso_U_33
_atom_site_aniso_U_23
_atom_site_aniso_U_13
_atom_site_aniso_U_12
O1 0.0325(6) 0.0233(6) 0.0333(6) 0.0002(4) 0.0018(5) 0.0054(5)
O4 0.0347(6) 0.0231(6) 0.0423(7) 0.0036(5) 0.0003(5) 0.0057(5)
O6 0.0374(6) 0.0257(6) 0.0375(7) 0.0015(5) -0.0022(5) 0.0004(5)
O7 0.0638(9) 0.0312(7) 0.0325(7) 0.0045(5) -0.0138(6) -0.0008(6)
C1 0.0373(9) 0.0243(8) 0.0239(7) -0.0037(6) 0.0006(6) 0.0004(7)
C3 0.0389(9) 0.0234(8) 0.0262(8) -0.0059(6) 0.0019(7) 0.0010(7)
C6 0.0364(9) 0.0256(8) 0.0264(8) 0.0027(6) -0.0037(6) 0.0052(7)
C7 0.0485(10) 0.0243(8) 0.0233(8) -0.0040(6) 0.0019(7) 0.0001(7)
C9 0.0284(8) 0.0260(8) 0.0461(10) -0.0023(7) -0.0023(7) 0.0050(7)
C10 0.0313(9) 0.0222(9) 0.0623(12) -0.0022(8) -0.0042(8) 0.0053(7)
C12 0.0459(10) 0.0220(8) 0.0296(8) 0.0010(6) -0.0038(7) 0.0010(7)
C15 0.0341(9) 0.0294(9) 0.0479(10) 0.0010(8) -0.0053(8) 0.0086(8)
C18 0.0356(9) 0.0229(8) 0.0336(9) 0.0014(7) -0.0037(7) 0.0035(7)
C19 0.0317(9) 0.0272(9) 0.0580(12) -0.0050(8) 0.0063(8) 0.0043(7)
C20 0.0547(11) 0.0263(9) 0.0380(10) -0.0045(7) 0.0165(8) -0.0039(8)
C22 0.0475(11) 0.0268(9) 0.0380(10) 0.0026(7) -0.0008(8) 0.0096(8)
C23 0.0397(10) 0.0242(9) 0.0598(12) -0.0022(8) 0.0145(9) 0.0073(8)
C24 0.0400(10) 0.0287(9) 0.0427(10) -0.0094(7) 0.0126(8) 0.0017(8)
C30 0.0439(10) 0.0263(9) 0.0375(9) -0.0011(7) -0.0021(8) 0.0112(8)
C31 0.0509(11) 0.0316(10) 0.0483(11) -0.0099(8) 0.0212(9) -0.0058(8)
C34 0.0411(10) 0.0291(9) 0.0447(10) 0.0057(8) -0.0055(8) 0.0069(8)
C35 0.0525(11) 0.0330(10) 0.0367(10) 0.0043(8) -0.0014(8) 0.0136(9)
C37 0.0410(11) 0.0323(11) 0.0718(14) 0.0089(10) 0.0214(11) 0.0132(9)

loop_
_atom_type_symbol
_atom_type_description
_atom_type_scat_dispersion_real
_atom_type_scat_dispersion_imag
_atom_type_scat_source
C C 0.0033 0.0016 'International Tables Vol C Tables 4.2.6.8 and 6.1.1.4'
O O 0.0106 0.006 'International Tables Vol C Tables 4.2.6.8 and 6.1.1.4'
H H 0 0 'International Tables Vol C Tables 4.2.6.8 and 6.1.1.4'

loop_
_geom_angle_atom_site_label_1
_geom_angle_atom_site_label_2
_geom_angle_atom_site_label_3
_geom_angle
C3 O1 C23 118.13(13)
C6 O4 C18 119.34(13)
C12 O7 H21 109.2(19)
C7 C1 C3 120.12(15)
C7 C1 C6 117.75(14)
C3 C1 C6 122.07(14)
O1 C3 C24 124.45(15)
O1 C3 C1 116.41(14)
C24 C3 C1 119.09(15)
O6 C6 O4 117.61(15)
O6 C6 C1 125.20(15)
O4 C6 C1 117.17(14)
C20 C7 C1 120.10(16)
C20 C7 C12 123.42(15)
C1 C7 C12 116.46(15)
C30 C9 C19 118.83(17)
C30 C9 C23 121.38(15)
C19 C9 C23 119.65(16)
C34 C10 C19 120.41(16)
C34 C10 H4 121.3(11)
C19 C10 H4 118.2(11)
O7 C12 C18 107.85(15)
O7 C12 C7 112.07(13)
C18 C12 C7 107.48(13)
O7 C12 H11 109.9(10)
C18 C12 H11 108.7(10)
C7 C12 H11 110.7(10)
C22 C15 C18 111.53(15)
C22 C15 C37 111.50(16)
C18 C15 C37 109.17(14)
C22 C15 H13 108.3(12)
C18 C15 H13 106.7(12)
C37 C15 H13 109.6(12)
O4 C18 C12 108.22(13)
O4 C18 C15 105.80(14)
C12 C18 C15 117.72(14)
O4 C18 H12 106.7(9)
C12 C18 H12 107.3(9)
C15 C18 H12 110.5(9)
C10 C19 C9 120.48(18)
C10 C19 H5 121.2(11)
C9 C19 H5 118.3(11)
C7 C20 C31 119.41(17)
C7 C20 H10 119.9(11)
C31 C20 H10 120.7(11)
C15 C22 H16 108.8(11)
C15 C22 H14 112.3(11)
H16 C22 H14 105.9(16)
C15 C22 H15 113.2(12)
H16 C22 H15 109.8(16)
H14 C22 H15 106.6(16)
O1 C23 C9 108.98(14)
O1 C23 H6 107.8(13)
C9 C23 H6 110.7(13)
O1 C23 H7 108.7(12)
C9 C23 H7 111.7(12)
H6 C23 H7 108.8(17)
C31 C24 C3 119.90(17)
C31 C24 H8 120.6(11)
C3 C24 H8 119.5(11)
C9 C30 C35 120.72(16)
C9 C30 H1 119.0(11)
C35 C30 H1 120.3(11)
C20 C31 C24 121.31(18)
C20 C31 H9 119.3(12)
C24 C31 H9 119.4(12)
C10 C34 C35 119.51(18)
C10 C34 H3 119.6(11)
C35 C34 H3 120.9(11)
C30 C35 C34 120.04(18)
C30 C35 H2 120.5(12)
C34 C35 H2 119.5(12)
C15 C37 H18 113.8(12)
C15 C37 H19 112.3(13)
H18 C37 H19 106.0(17)
C15 C37 H20 108.4(13)
H18 C37 H20 108.0(17)
H19 C37 H20 108.2(18)

loop_
_geom_bond_atom_site_label_1
_geom_bond_atom_site_label_2
_geom_bond_distance
O1 C3 1.3603(19)
O1 C23 1.431(2)
O4 C6 1.3486(19)
O4 C18 1.467(2)
O6 C6 1.2134(19)
O7 C12 1.424(2)
O7 H21 0.89(3)
C1 C7 1.400(2)
C1 C3 1.409(2)
C1 C6 1.483(2)
C3 C24 1.391(2)
C7 C20 1.385(3)
C7 C12 1.512(2)
C9 C30 1.386(3)
C9 C19 1.396(2)
C9 C23 1.497(3)
C10 C34 1.381(3)
C10 C19 1.387(3)
C10 H4 0.98(2)
C12 C18 1.515(2)
C12 H11 0.986(17)
C15 C22 1.525(3)
C15 C18 1.526(2)
C15 C37 1.531(3)
C15 H13 0.96(2)
C18 H12 1.001(17)
C19 H5 0.955(19)
C20 C31 1.386(3)
C20 H10 0.978(19)
C22 H16 0.99(2)
C22 H14 0.99(2)
C22 H15 1.01(2)
C23 H6 1.01(2)
C23 H7 0.97(2)
C24 C31 1.388(3)
C24 H8 0.943(19)
C30 C35 1.388(3)
C30 H1 0.956(19)
C31 H9 0.98(2)
C34 C35 1.392(3)
C34 H3 1.00(2)
C35 H2 1.01(2)
C37 H18 0.99(2)
C37 H19 1.00(2)
C37 H20 1.04(3)

loop_
_geom_torsion_atom_site_label_1
_geom_torsion_atom_site_label_2
_geom_torsion_atom_site_label_3
_geom_torsion_atom_site_label_4
_geom_torsion
C23 O1 C3 C24 9.2(2)
C23 O1 C3 C1 -173.34(15)
C7 C1 C3 O1 -174.90(13)
C6 C1 C3 O1 8.0(2)
C7 C1 C3 C24 2.7(2)
C6 C1 C3 C24 -174.37(15)
C18 O4 C6 O6 172.56(14)
C18 O4 C6 C1 -6.0(2)
C7 C1 C6 O6 -146.12(16)
C3 C1 C6 O6 31.0(2)
C7 C1 C6 O4 32.3(2)
C3 C1 C6 O4 -150.57(14)
C3 C1 C7 C20 -2.9(2)
C6 C1 C7 C20 174.27(15)
C3 C1 C7 C12 175.69(14)
C6 C1 C7 C12 -7.1(2)
C20 C7 C12 O7 -102.01(19)
C1 C7 C12 O7 79.44(18)
C20 C7 C12 C18 139.67(17)
C1 C7 C12 C18 -38.88(18)
C6 O4 C18 C12 -41.15(18)
C6 O4 C18 C15 -168.17(13)
O7 C12 C18 O4 -59.01(16)
C7 C12 C18 O4 62.01(16)
O7 C12 C18 C15 60.78(19)
C7 C12 C18 C15 -178.20(14)
C22 C15 C18 O4 169.23(14)
C37 C15 C18 O4 -67.11(18)
C22 C15 C18 C12 48.2(2)
C37 C15 C18 C12 171.83(16)
C34 C10 C19 C9 -0.8(3)
C30 C9 C19 C10 1.6(3)
C23 C9 C19 C10 -174.04(17)
C1 C7 C20 C31 0.9(3)
C12 C7 C20 C31 -177.58(16)
C3 O1 C23 C9 -176.18(14)
C30 C9 C23 O1 34.2(2)
C19 C9 C23 O1 -150.29(16)
O1 C3 C24 C31 176.88(15)
C1 C3 C24 C31 -0.5(2)
C19 C9 C30 C35 -1.1(3)
C23 C9 C30 C35 174.52(18)
C7 C20 C31 C24 1.3(3)
C3 C24 C31 C20 -1.5(3)
C19 C10 C34 C35 -0.7(3)
C9 C30 C35 C34 -0.4(3)
C10 C34 C35 C30 1.2(3)
